data_4306170
loop_
_publ_author_name
'Tyler J. Morin'
'Brian Bennett'
'Sergey V. Lindeman'
'James R. Gardinier'

_publ_section_title
;
First-Row Transition-Metal Complexes of a New Pentadentate Ligand,
\a,\a,\a',\a'-Tetra(pyrazolyl)lutidine
;
_journal_name_full 'Inorganic Chemistry'
_journal_page_first 7468
_journal_page_last 7470
_journal_paper_doi 10.1021/ic801093q
_journal_volume 47
_journal_year 2008
_chemical_formula_sum 'C20 H19 Cl4 Mn N9'
_chemical_formula_weight 582.18
_chemical_name_systematic
; 
 ? 
;
_space_group_IT_number 14
_symmetry_cell_setting monoclinic
_symmetry_space_group_name_Hall '-P 2yn'
_symmetry_space_group_name_H-M 'P 1 21/n 1'
_atom_sites_solution_hydrogens geom
_atom_sites_solution_primary direct
_atom_sites_solution_secondary difmap
_audit_creation_method SHELXL-97
_cell_angle_alpha 90.00
_cell_angle_beta 90.000(2)
_cell_angle_gamma 90.00
_cell_formula_units_Z 4
_cell_length_a 10.5304(6)
_cell_length_b 19.2722(10)
_cell_length_c 11.9444(6)
_cell_measurement_reflns_used 5863
_cell_measurement_temperature 100(2)
_cell_measurement_theta_max 66
_cell_measurement_theta_min 4
_cell_volume 2424.0(2)
_computing_cell_refinement 'SAINT v7.23A (Bruker, 2005)'
_computing_data_collection 'APEX2 v2.0-2 (Bruker, 2005)'
_computing_data_reduction 'SADABS-2004/1 (Bruker, 2005)'
_computing_molecular_graphics 'XP v5.1 (Bruker, 1998)'
_computing_publication_material 'XCIF v6.12 (Bruker, 2001)'
_computing_structure_refinement 'SHELXL-97 v.97-2 (Sheldrick, 1993-1997)'
_computing_structure_solution 'XS/SHELXTL v6.12 (Bruker, 2001)'
_diffrn_ambient_temperature 100(2)
_diffrn_measured_fraction_theta_full 0.986
_diffrn_measured_fraction_theta_max 0.956
_diffrn_measurement_device_type 'Bruker APEX2 CCD detector'
_diffrn_measurement_method '\w scans'
_diffrn_radiation_monochromator graphite
_diffrn_radiation_source 'fine-focus sealed tube'
_diffrn_radiation_type CuK\a
_diffrn_radiation_wavelength 1.54178
_diffrn_reflns_av_R_equivalents 0.0377
_diffrn_reflns_av_sigmaI/netI 0.0309
_diffrn_reflns_limit_h_max 12
_diffrn_reflns_limit_h_min -12
_diffrn_reflns_limit_k_max 22
_diffrn_reflns_limit_k_min 0
_diffrn_reflns_limit_l_max 13
_diffrn_reflns_limit_l_min 0
_diffrn_reflns_number 19112
_diffrn_reflns_theta_full 67.20
_diffrn_reflns_theta_max 67.20
_diffrn_reflns_theta_min 2.29
_exptl_absorpt_coefficient_mu 8.734
_exptl_absorpt_correction_T_max 0.2614
_exptl_absorpt_correction_T_min 0.1727
_exptl_absorpt_correction_type numerical
_exptl_absorpt_process_details
;
 Numerical (based on real shape of the crystal) absorption
 correction followed by:
 SADABS. Program for empirical absorption correction of
 area-detector data. University of Goetingen. Germany. 
 Sheldrick, G. M. 1996
;
_exptl_crystal_colour colorless
_exptl_crystal_density_diffrn 1.595
_exptl_crystal_density_method 'not measured'
_exptl_crystal_description block
_exptl_crystal_F_000 1180
_exptl_crystal_size_max 0.31
_exptl_crystal_size_mid 0.27
_exptl_crystal_size_min 0.21
_refine_diff_density_max 0.498
_refine_diff_density_min -0.544
_refine_diff_density_rms 0.081
_refine_ls_extinction_coef 0.00025(5)
_refine_ls_extinction_expression Fc^*^=kFc[1+0.001xFc^2^\l^3^/sin(2\q)]^-1/4^
_refine_ls_extinction_method SHELXL
_refine_ls_goodness_of_fit_ref 1.023
_refine_ls_hydrogen_treatment constr
_refine_ls_matrix_type full
_refine_ls_number_parameters 308
_refine_ls_number_reflns 4152
_refine_ls_number_restraints 0
_refine_ls_restrained_S_all 1.023
_refine_ls_R_factor_all 0.0483
_refine_ls_R_factor_gt 0.0473
_refine_ls_shift/su_max 0.000
_refine_ls_shift/su_mean 0.000
_refine_ls_structure_factor_coef Fsqd
_refine_ls_weighting_details 'calc w=1/[\s^2^(Fo^2^)+(0.0289P)^2^+9.6620P] where P=(Fo^2^+2Fc^2^)/3'
_refine_ls_weighting_scheme calc
_refine_ls_wR_factor_gt 0.1102
_refine_ls_wR_factor_ref 0.1108
_reflns_number_gt 4043
_reflns_number_total 4152
_reflns_threshold_expression >2sigma(I)
_cod_data_source_file ic801093q_si_002_1.cif
_cod_data_source_block MnClpz4lut_gard3qa
_cod_original_sg_symbol_H-M 'P 21/n'
_cod_database_code 4306170

loop_
_symmetry_equiv_pos_as_xyz
'x, y, z'
'-x+1/2, y+1/2, -z+1/2'
'-x, -y, -z'
'x-1/2, -y-1/2, z-1/2'

loop_
_atom_site_label
_atom_site_type_symbol
_atom_site_fract_x
_atom_site_fract_y
_atom_site_fract_z
_atom_site_U_iso_or_equiv
_atom_site_adp_type
_atom_site_occupancy
_atom_site_symmetry_multiplicity
_atom_site_calc_flag
_atom_site_refinement_flags
_atom_site_disorder_assembly
_atom_site_disorder_group
Mn1 Mn 0.49231(9) 0.12332(3) 0.31722(5) 0.01435(17) Uani 1 1 d . . .
Cl1 Cl 0.49642(19) 0.13940(5) 0.51349(8) 0.0357(3) Uani 1 1 d . . .
N1 N 0.4892(5) 0.10797(16) 0.1192(3) 0.0165(8) Uani 1 1 d . . .
N2 N 0.3319(4) 0.1933(2) 0.2690(4) 0.0187(9) Uani 1 1 d . . .
N3 N 0.2474(4) 0.1717(2) 0.1917(4) 0.0225(10) Uani 1 1 d . . .
N4 N 0.3412(4) 0.0411(2) 0.2980(4) 0.0192(9) Uani 1 1 d . . .
N5 N 0.2520(4) 0.0475(2) 0.2160(4) 0.0195(10) Uani 1 1 d . . .
N6 N 0.6424(4) 0.1993(2) 0.2615(4) 0.0233(10) Uani 1 1 d . . .
N7 N 0.7249(4) 0.1823(2) 0.1769(4) 0.0219(10) Uani 1 1 d . . .
N8 N 0.6561(4) 0.0470(2) 0.2885(4) 0.0193(9) Uani 1 1 d . . .
N9 N 0.7387(4) 0.0593(2) 0.2029(4) 0.0216(10) Uani 1 1 d . . .
C1 C 0.3774(5) 0.1013(3) 0.0650(5) 0.0205(12) Uani 1 1 d . . .
C2 C 0.3709(5) 0.0904(3) -0.0491(5) 0.0219(11) Uani 1 1 d . . .
H2A H 0.2911 0.0855 -0.0854 0.026 Uiso 1 1 calc R . .
C3 C 0.4835(6) 0.0867(2) -0.1102(4) 0.0280(12) Uani 1 1 d . . .
H3A H 0.4812 0.0789 -0.1887 0.034 Uiso 1 1 calc R . .
C4 C 0.5971(5) 0.0943(3) -0.0563(5) 0.0235(12) Uani 1 1 d . . .
H4A H 0.6746 0.0924 -0.0970 0.028 Uiso 1 1 calc R . .
C5 C 0.5978(4) 0.1050(3) 0.0604(4) 0.0151(10) Uani 1 1 d . . .
C6 C 0.2595(5) 0.1048(3) 0.1369(4) 0.0205(12) Uani 1 1 d . . .
H6A H 0.1852 0.1002 0.0853 0.025 Uiso 1 1 calc R . .
C7 C 0.7185(5) 0.1146(3) 0.1224(5) 0.0208(12) Uani 1 1 d . . .
H7A H 0.7892 0.1123 0.0667 0.025 Uiso 1 1 calc R . .
C8 C 0.2941(5) 0.2565(3) 0.2985(5) 0.0278(13) Uani 1 1 d . . .
H8A H 0.3345 0.2845 0.3535 0.033 Uiso 1 1 calc R . .
C9 C 0.1856(6) 0.2765(3) 0.2368(6) 0.0355(15) Uani 1 1 d . . .
H9A H 0.1414 0.3194 0.2403 0.043 Uiso 1 1 calc R . .
C10 C 0.1584(6) 0.2207(3) 0.1715(5) 0.0350(14) Uani 1 1 d . . .
H10A H 0.0893 0.2168 0.1207 0.042 Uiso 1 1 calc R . .
C11 C 0.3098(5) -0.0179(3) 0.3508(5) 0.0237(12) Uani 1 1 d . . .
H11A H 0.3549 -0.0368 0.4126 0.028 Uiso 1 1 calc R . .
C12 C 0.2017(5) -0.0478(3) 0.3026(6) 0.0333(15) Uani 1 1 d . . .
H12A H 0.1604 -0.0895 0.3243 0.040 Uiso 1 1 calc R . .
C13 C 0.1687(5) -0.0046(3) 0.2188(6) 0.0272(13) Uani 1 1 d . . .
H13A H 0.0982 -0.0102 0.1700 0.033 Uiso 1 1 calc R . .
C14 C 0.6736(5) 0.2646(3) 0.2877(5) 0.0251(12) Uani 1 1 d . . .
H14A H 0.6338 0.2909 0.3451 0.030 Uiso 1 1 calc R . .
C15 C 0.7717(5) 0.2894(3) 0.2204(5) 0.0299(13) Uani 1 1 d . . .
H15A H 0.8088 0.3343 0.2225 0.036 Uiso 1 1 calc R . .
C16 C 0.8044(5) 0.2346(3) 0.1493(5) 0.0247(12) Uani 1 1 d . . .
H16A H 0.8687 0.2343 0.0936 0.030 Uiso 1 1 calc R . .
C17 C 0.7035(6) -0.0073(3) 0.3415(5) 0.0262(13) Uani 1 1 d . . .
H17A H 0.6669 -0.0275 0.4065 0.031 Uiso 1 1 calc R . .
C18 C 0.8142(6) -0.0310(3) 0.2899(6) 0.0344(15) Uani 1 1 d . . .
H18A H 0.8643 -0.0697 0.3120 0.041 Uiso 1 1 calc R . .
C19 C 0.8364(6) 0.0130(3) 0.2000(6) 0.0312(13) Uani 1 1 d . . .
H19A H 0.9045 0.0112 0.1479 0.037 Uiso 1 1 calc R . .
Cl2 Cl 0.99387(13) 0.11286(5) -0.03123(8) 0.0188(2) Uani 1 1 d . . .
Cl1S Cl 0.4661(2) 0.27808(8) 0.04456(14) 0.0637(6) Uani 1 1 d . . .
Cl2S Cl 0.5228(3) 0.39968(9) -0.08316(18) 0.0851(8) Uani 1 1 d . . .
C1S C 0.4226(8) 0.3297(4) -0.0696(6) 0.061(2) Uani 1 1 d . . .
H1SA H 0.4254 0.3016 -0.1389 0.074 Uiso 1 1 calc R . .
H1SB H 0.3345 0.3464 -0.0593 0.074 Uiso 1 1 calc R . .

loop_
_atom_site_aniso_label
_atom_site_aniso_U_11
_atom_site_aniso_U_22
_atom_site_aniso_U_33
_atom_site_aniso_U_23
_atom_site_aniso_U_13
_atom_site_aniso_U_12
Mn1 0.0180(3) 0.0142(3) 0.0109(3) -0.0006(2) 0.0008(4) -0.0004(3)
Cl1 0.0734(9) 0.0214(5) 0.0122(5) -0.0012(4) 0.0011(9) 0.0031(8)
N1 0.026(2) 0.0095(15) 0.0141(16) -0.0012(12) 0.003(2) -0.005(2)
N2 0.020(2) 0.023(2) 0.014(2) -0.0051(18) -0.0044(17) 0.0023(17)
N3 0.023(2) 0.017(2) 0.028(3) -0.0056(19) -0.005(2) 0.0047(17)
N4 0.023(2) 0.019(2) 0.016(2) -0.0007(19) 0.0028(18) -0.0030(17)
N5 0.020(2) 0.016(2) 0.023(2) -0.0010(18) -0.0015(18) -0.0038(17)
N6 0.026(2) 0.016(2) 0.028(3) -0.0044(19) 0.0027(19) -0.0033(18)
N7 0.022(2) 0.017(2) 0.027(2) -0.0076(19) 0.0023(19) -0.0037(17)
N8 0.022(2) 0.018(2) 0.017(2) -0.0005(19) -0.0001(18) 0.0041(17)
N9 0.022(2) 0.018(2) 0.026(3) -0.0061(18) -0.0002(19) 0.0006(17)
C1 0.030(3) 0.009(2) 0.022(3) 0.001(2) -0.005(2) -0.001(2)
C2 0.031(3) 0.014(2) 0.020(3) -0.001(2) -0.002(2) -0.001(2)
C3 0.049(4) 0.019(2) 0.015(2) -0.0032(17) -0.003(3) 0.006(3)
C4 0.040(3) 0.014(2) 0.016(3) 0.000(2) 0.014(2) 0.001(2)
C5 0.014(2) 0.015(2) 0.016(3) -0.002(2) 0.0061(19) -0.0036(18)
C6 0.025(3) 0.015(2) 0.021(3) -0.007(2) -0.006(2) -0.004(2)
C7 0.023(3) 0.019(3) 0.020(3) 0.001(2) 0.003(2) -0.005(2)
C8 0.033(3) 0.024(3) 0.026(3) -0.010(2) -0.002(2) -0.003(2)
C9 0.043(3) 0.026(3) 0.038(3) -0.006(3) -0.011(3) 0.020(3)
C10 0.041(3) 0.033(3) 0.030(3) -0.003(3) -0.013(3) 0.016(3)
C11 0.032(3) 0.021(3) 0.018(3) -0.001(2) 0.014(2) -0.002(2)
C12 0.035(3) 0.017(3) 0.048(4) -0.005(3) 0.014(3) -0.005(2)
C13 0.010(2) 0.026(3) 0.045(4) -0.015(3) 0.000(2) -0.002(2)
C14 0.027(3) 0.024(3) 0.025(3) 0.001(2) 0.000(2) -0.006(2)
C15 0.033(3) 0.022(3) 0.035(3) -0.009(2) 0.003(3) -0.015(2)
C16 0.023(3) 0.026(3) 0.026(3) -0.006(2) 0.005(2) -0.013(2)
C17 0.035(3) 0.016(3) 0.028(3) -0.003(2) -0.001(2) 0.000(2)
C18 0.038(3) 0.026(3) 0.040(4) -0.002(3) -0.016(3) 0.015(3)
C19 0.026(3) 0.028(3) 0.040(4) -0.006(3) 0.000(3) 0.001(2)
Cl2 0.0225(5) 0.0181(4) 0.0159(4) -0.0013(3) 0.0027(6) -0.0027(5)
Cl1S 0.1054(17) 0.0363(8) 0.0495(9) 0.0221(7) 0.0218(10) 0.0104(9)
Cl2S 0.125(2) 0.0474(9) 0.0828(13) 0.0324(9) 0.0305(16) -0.0177(13)
C1S 0.075(5) 0.070(5) 0.039(4) -0.009(4) -0.024(4) 0.011(4)

loop_
_atom_type_symbol
_atom_type_description
_atom_type_scat_dispersion_real
_atom_type_scat_dispersion_imag
_atom_type_scat_source
C C 0.0181 0.0091 'International Tables Vol C Tables 4.2.6.8 and 6.1.1.4'
H H 0.0000 0.0000 'International Tables Vol C Tables 4.2.6.8 and 6.1.1.4'
N N 0.0311 0.0180 'International Tables Vol C Tables 4.2.6.8 and 6.1.1.4'
Cl Cl 0.3639 0.7018 'International Tables Vol C Tables 4.2.6.8 and 6.1.1.4'
Mn Mn -0.5299 2.8052 'International Tables Vol C Tables 4.2.6.8 and 6.1.1.4'

loop_
_geom_angle_atom_site_label_1
_geom_angle_atom_site_label_2
_geom_angle_atom_site_label_3
_geom_angle
_geom_angle_site_symmetry_1
_geom_angle_site_symmetry_3
_geom_angle_publ_flag
N2 Mn1 N6 93.56(15) . . ?
N2 Mn1 N4 82.23(16) . . ?
N6 Mn1 N4 156.91(18) . . ?
N2 Mn1 N8 156.40(16) . . ?
N6 Mn1 N8 81.06(17) . . ?
N4 Mn1 N8 93.72(13) . . ?
N2 Mn1 Cl1 100.97(12) . . ?
N6 Mn1 Cl1 101.23(13) . . ?
N4 Mn1 Cl1 101.87(12) . . ?
N8 Mn1 Cl1 102.62(12) . . ?
N2 Mn1 N1 78.98(15) . . ?
N6 Mn1 N1 78.30(16) . . ?
N4 Mn1 N1 78.60(15) . . ?
N8 Mn1 N1 77.43(16) . . ?
Cl1 Mn1 N1 179.52(11) . . ?
C5 N1 C1 119.2(3) . . ?
C5 N1 Mn1 120.8(3) . . ?
C1 N1 Mn1 120.0(3) . . ?
C8 N2 N3 105.5(4) . . ?
C8 N2 Mn1 135.2(4) . . ?
N3 N2 Mn1 119.3(3) . . ?
N2 N3 C10 111.4(4) . . ?
N2 N3 C6 121.7(4) . . ?
C10 N3 C6 126.9(5) . . ?
C11 N4 N5 104.2(4) . . ?
C11 N4 Mn1 136.1(4) . . ?
N5 N4 Mn1 119.7(3) . . ?
C13 N5 N4 111.5(5) . . ?
C13 N5 C6 128.5(5) . . ?
N4 N5 C6 119.9(4) . . ?
C14 N6 N7 104.0(4) . . ?
C14 N6 Mn1 135.5(4) . . ?
N7 N6 Mn1 120.4(3) . . ?
C16 N7 N6 113.1(4) . . ?
C16 N7 C7 126.0(5) . . ?
N6 N7 C7 120.9(4) . . ?
C17 N8 N9 104.8(4) . . ?
C17 N8 Mn1 136.1(4) . . ?
N9 N8 Mn1 118.8(3) . . ?
C19 N9 N8 112.8(5) . . ?
C19 N9 C7 125.1(5) . . ?
N8 N9 C7 122.1(4) . . ?
N1 C1 C2 122.1(5) . . ?
N1 C1 C6 116.1(5) . . ?
C2 C1 C6 121.8(5) . . ?
C1 C2 C3 118.8(5) . . ?
C4 C3 C2 119.5(4) . . ?
C3 C4 C5 119.1(5) . . ?
N1 C5 C4 121.3(5) . . ?
N1 C5 C7 117.6(4) . . ?
C4 C5 C7 121.1(5) . . ?
N3 C6 N5 112.1(5) . . ?
N3 C6 C1 111.6(4) . . ?
N5 C6 C1 112.3(4) . . ?
N9 C7 N7 110.7(5) . . ?
N9 C7 C5 111.5(4) . . ?
N7 C7 C5 111.9(4) . . ?
N2 C8 C9 110.7(5) . . ?
C10 C9 C8 104.7(5) . . ?
N3 C10 C9 107.7(5) . . ?
N4 C11 C12 110.9(6) . . ?
C13 C12 C11 105.1(5) . . ?
N5 C13 C12 108.3(5) . . ?
N6 C14 C15 111.6(5) . . ?
C14 C15 C16 106.0(5) . . ?
N7 C16 C15 105.2(5) . . ?
N8 C17 C18 111.3(6) . . ?
C19 C18 C17 106.4(5) . . ?
N9 C19 C18 104.7(5) . . ?
Cl2S C1S Cl1S 111.0(4) . . ?

loop_
_geom_bond_atom_site_label_1
_geom_bond_atom_site_label_2
_geom_bond_distance
_geom_bond_site_symmetry_2
_geom_bond_publ_flag
Mn1 N2 2.237(4) . ?
Mn1 N6 2.255(4) . ?
Mn1 N4 2.257(4) . ?
Mn1 N8 2.292(4) . ?
Mn1 Cl1 2.3651(11) . ?
Mn1 N1 2.383(3) . ?
N1 C5 1.343(6) . ?
N1 C1 1.350(7) . ?
N2 C8 1.330(7) . ?
N2 N3 1.348(6) . ?
N3 C10 1.352(7) . ?
N3 C6 1.451(6) . ?
N4 C11 1.341(7) . ?
N4 N5 1.364(6) . ?
N5 C13 1.333(7) . ?
N5 C6 1.456(7) . ?
N6 C14 1.339(7) . ?
N6 N7 1.372(6) . ?
N7 C16 1.352(7) . ?
N7 C7 1.460(7) . ?
N8 C17 1.321(7) . ?
N8 N9 1.363(7) . ?
N9 C19 1.363(7) . ?
N9 C7 1.450(7) . ?
C1 C2 1.381(8) . ?
C1 C6 1.511(7) . ?
C2 C3 1.394(8) . ?
C3 C4 1.367(8) . ?
C4 C5 1.410(7) . ?
C5 C7 1.482(7) . ?
C8 C9 1.413(8) . ?
C9 C10 1.359(8) . ?
C11 C12 1.400(9) . ?
C12 C13 1.348(9) . ?
C14 C15 1.392(8) . ?
C15 C16 1.397(8) . ?
C17 C18 1.396(9) . ?
C18 C19 1.389(9) . ?
Cl1S C1S 1.749(7) . ?
Cl2S C1S 1.720(9) . ?
